data_7221584
loop_
_publ_author_name
'Liu, Cai-Ming'
'Zhang, Deqing'
'Zhu, Daoben'

_publ_section_title
;
 Slow magnetic relaxation of a three-dimensional metal-organic framework
 featuring a unique dysprosium(III) oxalate layer
;
_journal_name_full 'RSC Adv.'
_journal_paper_doi 10.1039/C5RA11621J
_journal_year 2015
_chemical_formula_sum 'C16 H12 Cl2 Dy2 N2 O17'
_chemical_formula_weight 900.18
_chemical_name_systematic
; 
 ? 
;
_space_group_IT_number 62
_symmetry_cell_setting orthorhombic
_symmetry_space_group_name_Hall '-P 2ac 2n'
_symmetry_space_group_name_H-M 'P n m a'
_atom_sites_solution_hydrogens geom
_atom_sites_solution_primary direct
_atom_sites_solution_secondary difmap
_audit_creation_method SHELXL-97
_audit_update_record
;
2015-06-15 deposited with the CCDC.
2015-07-16 downloaded from the CCDC.
;
_cell_angle_alpha 90.00
_cell_angle_beta 90.00
_cell_angle_gamma 90.00
_cell_formula_units_Z 4
_cell_length_a 8.3451(17)
_cell_length_b 19.104(4)
_cell_length_c 15.096(3)
_cell_measurement_reflns_used 7270
_cell_measurement_temperature 173(2)
_cell_measurement_theta_max 27.4849
_cell_measurement_theta_min 1.3489
_cell_volume 2406.7(9)
_computing_cell_refinement SMART
_computing_data_collection 'SMART (Bruker, 2000)'
_computing_data_reduction 'SAINT (Bruker, 2000)'
_computing_molecular_graphics 'SHELXL-97 (Sheldrick, 1997)'
_computing_publication_material 'SHELXL-97 (Sheldrick, 1997)'
_computing_structure_refinement 'SHELXL-97 (Sheldrick, 1997)'
_computing_structure_solution 'SHELXS-97 (Sheldrick, 1990)'
_diffrn_ambient_temperature 173(2)
_diffrn_measured_fraction_theta_full 0.996
_diffrn_measured_fraction_theta_max 0.996
_diffrn_measurement_device_type 'phi and omega scans'
_diffrn_measurement_method '15x15 microns'
_diffrn_radiation_monochromator graphite
_diffrn_radiation_source 'fine-focus sealed tube'
_diffrn_radiation_type MoK\a
_diffrn_radiation_wavelength 0.71073
_diffrn_reflns_av_R_equivalents 0.0356
_diffrn_reflns_av_sigmaI/netI 0.0271
_diffrn_reflns_limit_h_max 10
_diffrn_reflns_limit_h_min -10
_diffrn_reflns_limit_k_max 23
_diffrn_reflns_limit_k_min -24
_diffrn_reflns_limit_l_max 19
_diffrn_reflns_limit_l_min -19
_diffrn_reflns_number 15220
_diffrn_reflns_theta_full 27.48
_diffrn_reflns_theta_max 27.48
_diffrn_reflns_theta_min 2.99
_exptl_absorpt_coefficient_mu 6.472
_exptl_absorpt_correction_T_max 1.0000
_exptl_absorpt_correction_T_min 0.5093
_exptl_absorpt_correction_type multi-scan
_exptl_crystal_colour 'light yellow'
_exptl_crystal_density_diffrn 2.484
_exptl_crystal_density_method 'not measured'
_exptl_crystal_description block
_exptl_crystal_F_000 1696
_exptl_crystal_preparation 'Magnetic properties'
_exptl_crystal_size_max 0.41
_exptl_crystal_size_mid 0.34
_exptl_crystal_size_min 0.16
_refine_diff_density_max 1.741
_refine_diff_density_min -1.305
_refine_diff_density_rms 0.177
_refine_ls_extinction_method none
_refine_ls_goodness_of_fit_ref 1.102
_refine_ls_hydrogen_treatment constr
_refine_ls_matrix_type full
_refine_ls_number_parameters 190
_refine_ls_number_reflns 2837
_refine_ls_number_restraints 0
_refine_ls_restrained_S_all 1.102
_refine_ls_R_factor_all 0.0306
_refine_ls_R_factor_gt 0.0303
_refine_ls_shift/su_max 0.000
_refine_ls_shift/su_mean 0.000
_refine_ls_structure_factor_coef Fsqd
_refine_ls_weighting_details 'calc w=1/[\s^2^(Fo^2^)+(0.0293P)^2^+16.3847P] where P=(Fo^2^+2Fc^2^)/3'
_refine_ls_weighting_scheme calc
_refine_ls_wR_factor_gt 0.0726
_refine_ls_wR_factor_ref 0.0728
_reflns_number_gt 2817
_reflns_number_total 2837
_reflns_threshold_expression >2sigma(I)
_cod_data_source_file c5ra11621j2.cif
_cod_data_source_block 1
_cod_depositor_comments
;
The following automatic conversions were performed:

'_symmetry_cell_setting' value 'ORTHORHOMBIC' changed to
'orthorhombic' according to
/usr/data/users/saulius/crontab/automatic-downloads/rss-feeds/RSC/lib/dictionaries/cif_core.dic
dictionary named 'cif_core.dic' version 2.4.2 from 2011-04-26.

Automatic conversion script
Id: cif_fix_values 3271 2015-04-21 07:52:19Z andrius 
;
_cod_original_sg_symbol_H-M Pnma
_cod_database_code 7221584

loop_
_symmetry_equiv_pos_as_xyz
'x, y, z'
'-x+1/2, -y, z+1/2'
'x+1/2, -y+1/2, -z+1/2'
'-x, y+1/2, -z'
'-x, -y, -z'
'x-1/2, y, -z-1/2'
'-x-1/2, y-1/2, z-1/2'
'x, -y-1/2, z'

loop_
_atom_site_label
_atom_site_type_symbol
_atom_site_fract_x
_atom_site_fract_y
_atom_site_fract_z
_atom_site_U_iso_or_equiv
_atom_site_adp_type
_atom_site_occupancy
_atom_site_symmetry_multiplicity
_atom_site_calc_flag
_atom_site_refinement_flags
Dy1 Dy 0.42985(3) 0.2500 0.405338(15) 0.00790(9) Uani 1 2 d S
Dy2 Dy 0.57244(3) -0.2500 0.211082(16) 0.00785(8) Uani 1 2 d S
Cl1 Cl 0.16942(14) 0.04932(7) 0.56057(8) 0.0272(3) Uani 1 1 d .
C1 C 0.3881(5) 0.0754(2) 0.4344(3) 0.0143(8) Uani 1 1 d .
C2 C 0.2833(5) 0.0236(2) 0.4709(3) 0.0150(8) Uani 1 1 d .
C3 C 0.2747(5) -0.0425(2) 0.4371(3) 0.0164(8) Uani 1 1 d .
H3 H 0.2046 -0.0750 0.4614 0.020 Uiso 1 1 calc R
C4 C 0.3737(5) -0.0610(2) 0.3645(3) 0.0137(8) Uani 1 1 d .
C5 C 0.4742(5) -0.0122(2) 0.3292(3) 0.0173(8) Uani 1 1 d .
H5 H 0.5406 -0.0240 0.2820 0.021 Uiso 1 1 calc R
C6 C 0.3703(5) -0.1329(2) 0.3264(3) 0.0141(8) Uani 1 1 d .
C7 C 0.2617(7) 0.2500 0.5989(3) 0.0089(10) Uani 1 2 d S
C8 C 0.1229(7) 0.2500 0.5315(4) 0.0124(11) Uani 1 2 d S
C9 C 0.1921(5) 0.2908(2) 0.2440(3) 0.0138(8) Uani 1 1 d .
N1 N 0.4771(5) 0.05347(19) 0.3629(2) 0.0166(7) Uani 1 1 d .
H1 H 0.5351 0.0884 0.3364 0.020 Uiso 1 1 d R
O1 O 0.4030(4) 0.13618(16) 0.4627(2) 0.0173(6) Uani 1 1 d .
O1W O 0.6773(6) 0.2500 0.4760(4) 0.0444(17) Uani 1 2 d S
H1W H 0.7360 0.2857 0.4871 0.053 Uiso 1 1 d R
O2 O 0.4835(4) -0.14987(16) 0.2746(2) 0.0169(6) Uani 1 1 d .
O2W O -0.0798(12) 0.1483(8) 0.4001(8) 0.174(6) Uani 1 1 d .
H2WA H -0.1670 0.1224 0.3959 0.209 Uiso 1 1 d R
H2WB H -0.0393 0.1670 0.4453 0.209 Uiso 1 1 d R
O3 O 0.2554(4) -0.17191(16) 0.3473(2) 0.0171(6) Uani 1 1 d .
O4 O 0.4007(5) 0.2500 0.5717(3) 0.0106(8) Uani 1 2 d S
O5 O 0.2177(5) 0.2500 0.6807(3) 0.0132(8) Uani 1 2 d S
O6 O 0.1585(5) 0.2500 0.4514(3) 0.0156(9) Uani 1 2 d S
O7 O -0.0164(5) 0.2500 0.5624(3) 0.0221(10) Uani 1 2 d S
O8 O 0.2798(4) 0.31987(17) 0.2994(2) 0.0201(7) Uani 1 1 d .
O9 O 0.1039(4) 0.31936(17) 0.1881(2) 0.0207(7) Uani 1 1 d .

loop_
_atom_site_aniso_label
_atom_site_aniso_U_11
_atom_site_aniso_U_22
_atom_site_aniso_U_33
_atom_site_aniso_U_23
_atom_site_aniso_U_13
_atom_site_aniso_U_12
Dy1 0.00928(14) 0.00850(14) 0.00593(14) 0.000 0.00031(8) 0.000
Dy2 0.00703(13) 0.00909(14) 0.00741(13) 0.000 -0.00030(8) 0.000
Cl1 0.0267(6) 0.0287(6) 0.0263(6) -0.0100(5) 0.0132(5) -0.0010(5)
C1 0.0188(19) 0.015(2) 0.0092(18) 0.0023(16) -0.0025(15) 0.0041(16)
C2 0.0149(19) 0.016(2) 0.0138(19) -0.0030(16) 0.0033(15) 0.0016(16)
C3 0.0119(18) 0.017(2) 0.020(2) -0.0019(18) 0.0027(16) 0.0001(16)
C4 0.0136(18) 0.0102(18) 0.017(2) -0.0035(16) -0.0006(15) -0.0001(15)
C5 0.019(2) 0.015(2) 0.017(2) -0.0061(17) 0.0023(16) -0.0001(17)
C6 0.0172(19) 0.0121(19) 0.0129(18) -0.0014(16) -0.0038(15) 0.0005(15)
C7 0.007(2) 0.009(3) 0.010(3) 0.000 -0.0020(18) 0.000
C8 0.009(2) 0.018(3) 0.011(3) 0.000 -0.002(2) 0.000
C9 0.0157(19) 0.014(2) 0.0121(18) 0.0013(15) -0.0008(15) -0.0007(15)
N1 0.0247(18) 0.0096(16) 0.0155(17) -0.0015(14) 0.0042(15) -0.0017(14)
O1 0.0325(17) 0.0085(14) 0.0109(14) -0.0018(11) 0.0002(12) 0.0016(12)
O1W 0.010(2) 0.099(5) 0.024(3) 0.000 -0.006(2) 0.000
O2 0.0155(14) 0.0122(14) 0.0230(16) -0.0067(13) 0.0017(12) 0.0004(12)
O2W 0.111(9) 0.225(16) 0.186(13) -0.019(9) -0.029(7) -0.044(9)
O3 0.0182(14) 0.0171(15) 0.0159(14) -0.0023(12) -0.0012(12) -0.0086(12)
O4 0.0073(17) 0.013(2) 0.0116(18) 0.000 0.0024(15) 0.000
O5 0.0118(19) 0.016(2) 0.0115(19) 0.000 -0.0002(15) 0.000
O6 0.0116(19) 0.026(2) 0.0090(19) 0.000 0.0002(15) 0.000
O7 0.0069(19) 0.047(3) 0.012(2) 0.000 0.0006(16) 0.000
O8 0.0284(17) 0.0176(15) 0.0144(14) 0.0024(12) -0.0114(13) -0.0050(13)
O9 0.0269(16) 0.0136(15) 0.0216(16) 0.0023(13) -0.0141(13) -0.0011(13)

loop_
_atom_type_symbol
_atom_type_description
_atom_type_scat_dispersion_real
_atom_type_scat_dispersion_imag
_atom_type_scat_source
C C 0.0030 0.0020 'International Tables Vol C Tables 4.2.6.8 and 6.1.1.4'
H H 0.0000 0.0000 'International Tables Vol C Tables 4.2.6.8 and 6.1.1.4'
Cl Cl 0.1480 0.1590 'International Tables Vol C Tables 4.2.6.8 and 6.1.1.4'
Dy Dy -0.1890 4.4100 'International Tables Vol C Tables 4.2.6.8 and 6.1.1.4'
N N 0.0060 0.0030 'International Tables Vol C Tables 4.2.6.8 and 6.1.1.4'
O O 0.0110 0.0060 'International Tables Vol C Tables 4.2.6.8 and 6.1.1.4'

loop_
_geom_angle_atom_site_label_1
_geom_angle_atom_site_label_2
_geom_angle_atom_site_label_3
_geom_angle
_geom_angle_site_symmetry_1
_geom_angle_site_symmetry_3
O1W Dy1 O1 85.16(9) . 8_565
O1W Dy1 O1 85.16(9) . .
O1 Dy1 O1 135.26(15) 8_565 .
O1W Dy1 O6 135.62(17) . .
O1 Dy1 O6 78.51(9) 8_565 .
O1 Dy1 O6 78.51(9) . .
O1W Dy1 O9 74.58(14) . 3
O1 Dy1 O9 141.12(11) 8_565 3
O1 Dy1 O9 76.44(11) . 3
O6 Dy1 O9 138.15(10) . 3
O1W Dy1 O9 74.58(14) . 6_656
O1 Dy1 O9 76.44(11) 8_565 6_656
O1 Dy1 O9 141.12(11) . 6_656
O6 Dy1 O9 138.15(10) . 6_656
O9 Dy1 O9 66.42(15) 3 6_656
O1W Dy1 O8 139.44(10) . 8_565
O1 Dy1 O8 134.52(11) 8_565 8_565
O1 Dy1 O8 71.67(11) . 8_565
O6 Dy1 O8 72.57(11) . 8_565
O9 Dy1 O8 67.97(12) 3 8_565
O9 Dy1 O8 103.09(11) 6_656 8_565
O1W Dy1 O8 139.44(11) . .
O1 Dy1 O8 71.67(11) 8_565 .
O1 Dy1 O8 134.52(11) . .
O6 Dy1 O8 72.57(11) . .
O9 Dy1 O8 103.09(11) 3 .
O9 Dy1 O8 67.97(12) 6_656 .
O8 Dy1 O8 66.63(15) 8_565 .
O1W Dy1 O4 68.21(16) . .
O1 Dy1 O4 67.92(7) 8_565 .
O1 Dy1 O4 67.92(7) . .
O6 Dy1 O4 67.41(13) . .
O9 Dy1 O4 129.64(10) 3 .
O9 Dy1 O4 129.64(10) 6_656 .
O8 Dy1 O4 127.25(10) 8_565 .
O8 Dy1 O4 127.25(10) . .
O2 Dy2 O2 115.26(16) . 8
O2 Dy2 O7 110.34(9) . 2_554
O2 Dy2 O7 110.34(9) 8 2_554
O2 Dy2 O3 80.35(11) . 6_656
O2 Dy2 O3 157.49(11) 8 6_656
O7 Dy2 O3 76.19(11) 2_554 6_656
O2 Dy2 O3 157.49(11) . 3_545
O2 Dy2 O3 80.35(11) 8 3_545
O7 Dy2 O3 76.19(11) 2_554 3_545
O3 Dy2 O3 80.49(16) 6_656 3_545
O2 Dy2 O5 87.18(9) . 5_656
O2 Dy2 O5 87.18(9) 8 5_656
O7 Dy2 O5 144.77(14) 2_554 5_656
O3 Dy2 O5 77.10(11) 6_656 5_656
O3 Dy2 O5 77.10(11) 3_545 5_656
O2 Dy2 O5 75.93(9) . 2_554
O2 Dy2 O5 75.93(9) 8 2_554
O7 Dy2 O5 67.51(14) 2_554 2_554
O3 Dy2 O5 125.35(10) 6_656 2_554
O3 Dy2 O5 125.35(10) 3_545 2_554
O5 Dy2 O5 147.72(9) 5_656 2_554
O1 C1 N1 120.0(4) . .
O1 C1 C2 125.0(4) . .
N1 C1 C2 115.0(4) . .
C3 C2 C1 121.9(4) . .
C3 C2 Cl1 121.9(3) . .
C1 C2 Cl1 116.2(3) . .
C2 C3 C4 119.4(4) . .
C2 C3 H3 120.3 . .
C4 C3 H3 120.3 . .
C5 C4 C3 119.4(4) . .
C5 C4 C6 119.4(4) . .
C3 C4 C6 121.2(4) . .
N1 C5 C4 119.8(4) . .
N1 C5 H5 120.1 . .
C4 C5 H5 120.1 . .
O3 C6 O2 124.9(4) . .
O3 C6 C4 117.7(4) . .
O2 C6 C4 117.4(4) . .
O4 C7 O5 126.0(5) . .
O4 C7 C8 119.2(5) . .
O5 C7 C8 114.7(5) . .
O6 C8 O7 125.7(5) . .
O6 C8 C7 117.5(5) . .
O7 C8 C7 116.8(5) . .
O8 C9 O9 127.5(4) . .
O8 C9 C9 116.6(2) . 8_565
O9 C9 C9 116.0(2) . 8_565
C5 N1 C1 124.5(4) . .
C5 N1 H1 121.3 . .
C1 N1 H1 114.0 . .
C1 O1 Dy1 138.2(3) . .
Dy1 O1W H1W 126.7 . .
C6 O2 Dy2 136.1(3) . .
H2WA O2W H2WB 128.9 . .
C6 O3 Dy2 142.5(3) . 6_556
C7 O4 Dy1 115.0(3) . .
C7 O5 Dy2 116.4(3) . 5_656
C7 O5 Dy2 117.3(3) . 2
Dy2 O5 Dy2 126.26(17) 5_656 2
C8 O6 Dy1 120.9(4) . .
C8 O7 Dy2 123.6(4) . 2
C9 O8 Dy1 120.1(3) . .
C9 O9 Dy1 120.6(3) . 6_556

loop_
_geom_bond_atom_site_label_1
_geom_bond_atom_site_label_2
_geom_bond_distance
_geom_bond_site_symmetry_2
Dy1 O1W 2.324(5) .
Dy1 O1 2.351(3) 8_565
Dy1 O1 2.351(3) .
Dy1 O6 2.369(4) .
Dy1 O9 2.419(3) 3
Dy1 O9 2.419(3) 6_656
Dy1 O8 2.430(3) 8_565
Dy1 O8 2.430(3) .
Dy1 O4 2.524(4) .
Dy2 O2 2.265(3) .
Dy2 O2 2.265(3) 8
Dy2 O7 2.293(4) 2_554
Dy2 O3 2.309(3) 6_656
Dy2 O3 2.309(3) 3_545
Dy2 O5 2.395(4) 5_656
Dy2 O5 2.464(4) 2_554
Cl1 C2 1.726(4) .
C1 O1 1.245(5) .
C1 N1 1.374(6) .
C1 C2 1.431(6) .
C2 C3 1.363(6) .
C3 C4 1.417(6) .
C3 H3 0.9300 .
C4 C5 1.363(6) .
C4 C6 1.490(6) .
C5 N1 1.354(5) .
C5 H5 0.9300 .
C6 O3 1.255(5) .
C6 O2 1.268(5) .
C7 O4 1.230(7) .
C7 O5 1.288(7) .
C7 C8 1.542(7) .
C8 O6 1.245(7) .
C8 O7 1.253(7) .
C9 O8 1.242(5) .
C9 O9 1.246(5) .
C9 C9 1.559(8) 8_565
N1 H1 0.9169 .
O1W H1W 0.8558 .
O2W H2WA 0.8824 .
O2W H2WB 0.8400 .
O3 Dy2 2.309(3) 6_556
O5 Dy2 2.395(4) 5_656
O5 Dy2 2.464(4) 2
O7 Dy2 2.293(4) 2
O9 Dy1 2.419(3) 6_556

loop_
_geom_torsion_atom_site_label_1
_geom_torsion_atom_site_label_2
_geom_torsion_atom_site_label_3
_geom_torsion_atom_site_label_4
_geom_torsion
_geom_torsion_site_symmetry_1
_geom_torsion_site_symmetry_4
O1 C1 C2 C3 -179.1(4) . .
N1 C1 C2 C3 0.5(6) . .
O1 C1 C2 Cl1 0.6(6) . .
N1 C1 C2 Cl1 -179.9(3) . .
C1 C2 C3 C4 0.9(7) . .
Cl1 C2 C3 C4 -178.7(3) . .
C2 C3 C4 C5 -0.8(6) . .
C2 C3 C4 C6 179.0(4) . .
C3 C4 C5 N1 -0.8(7) . .
C6 C4 C5 N1 179.5(4) . .
C5 C4 C6 O3 -165.5(4) . .
C3 C4 C6 O3 14.8(6) . .
C5 C4 C6 O2 13.9(6) . .
C3 C4 C6 O2 -165.8(4) . .
O4 C7 C8 O6 0.000(2) . .
O5 C7 C8 O6 180.000(1) . .
O4 C7 C8 O7 180.000(1) . .
O5 C7 C8 O7 0.000(2) . .
C4 C5 N1 C1 2.4(7) . .
O1 C1 N1 C5 177.4(4) . .
C2 C1 N1 C5 -2.2(6) . .
N1 C1 O1 Dy1 41.5(6) . .
C2 C1 O1 Dy1 -139.0(4) . .
O1W Dy1 O1 C1 -117.8(5) . .
O1 Dy1 O1 C1 164.1(3) 8_565 .
O6 Dy1 O1 C1 103.7(5) . .
O9 Dy1 O1 C1 -42.5(4) 3 .
O9 Dy1 O1 C1 -59.8(5) 6_656 .
O8 Dy1 O1 C1 28.4(4) 8_565 .
O8 Dy1 O1 C1 52.6(5) . .
O4 Dy1 O1 C1 173.8(5) . .
O3 C6 O2 Dy2 -11.3(7) . .
C4 C6 O2 Dy2 169.3(3) . .
O2 Dy2 O2 C6 -17.8(5) 8 .
O7 Dy2 O2 C6 108.0(4) 2_554 .
O3 Dy2 O2 C6 179.3(4) 6_656 .
O3 Dy2 O2 C6 -148.7(4) 3_545 .
O5 Dy2 O2 C6 -103.3(4) 5_656 .
O5 Dy2 O2 C6 48.9(4) 2_554 .
O2 C6 O3 Dy2 -43.5(7) . 6_556
C4 C6 O3 Dy2 135.9(4) . 6_556
O5 C7 O4 Dy1 180.000(1) . .
C8 C7 O4 Dy1 0.000(1) . .
O1W Dy1 O4 C7 180.000(1) . .
O1 Dy1 O4 C7 86.32(9) 8_565 .
O1 Dy1 O4 C7 -86.32(9) . .
O6 Dy1 O4 C7 0.000(1) . .
O9 Dy1 O4 C7 -134.66(12) 3 .
O9 Dy1 O4 C7 134.66(12) 6_656 .
O8 Dy1 O4 C7 -43.63(11) 8_565 .
O8 Dy1 O4 C7 43.63(11) . .
O4 C7 O5 Dy2 0.000(2) . 5_656
C8 C7 O5 Dy2 180.0 . 5_656
O4 C7 O5 Dy2 180.000(1) . 2
C8 C7 O5 Dy2 0.000(1) . 2
O7 C8 O6 Dy1 180.000(1) . .
C7 C8 O6 Dy1 0.000(1) . .
O1W Dy1 O6 C8 0.000(1) . .
O1 Dy1 O6 C8 -70.68(8) 8_565 .
O1 Dy1 O6 C8 70.68(8) . .
O9 Dy1 O6 C8 124.83(15) 3 .
O9 Dy1 O6 C8 -124.83(15) 6_656 .
O8 Dy1 O6 C8 144.86(8) 8_565 .
O8 Dy1 O6 C8 -144.86(8) . .
O4 Dy1 O6 C8 0.000(1) . .
O6 C8 O7 Dy2 180.0 . 2
C7 C8 O7 Dy2 0.000(1) . 2
O9 C9 O8 Dy1 177.1(3) . .
C9 C9 O8 Dy1 -3.0(3) 8_565 .
O1W Dy1 O8 C9 143.4(3) . .
O1 Dy1 O8 C9 -158.2(3) 8_565 .
O1 Dy1 O8 C9 -21.9(4) . .
O6 Dy1 O8 C9 -74.9(3) . .
O9 Dy1 O8 C9 61.9(3) 3 .
O9 Dy1 O8 C9 119.4(3) 6_656 .
O8 Dy1 O8 C9 3.2(4) 8_565 .
O4 Dy1 O8 C9 -116.8(3) . .
O8 C9 O9 Dy1 -175.5(3) . 6_556
C9 C9 O9 Dy1 4.6(3) 8_565 6_556
